data_4037652
loop_
_publ_author_name
'Castroagud\'in, Mari\~na'
'Lobato, Rub\'en'
'Mart\'inez-Garc\'ia, Lucas'
'Sardina, F. Javier'
'Paleo, M. Rita'

_publ_section_title
;
 <i>Bis</i>-enolates with Extended \p-Conjugation Are Powerful
 Nucleophiles: A Study of Their Alkylation Reactions with Very Hindered
 C-Electrophiles.
;
_journal_name_full 'The Journal of organic chemistry'
_journal_paper_doi 10.1021/acs.joc.9b01961
_journal_year 2019
_chemical_formula_moiety 'C22 H24 O4'
_chemical_formula_sum 'C22 H24 O4'
_chemical_formula_weight 352.41
_space_group_IT_number 14
_space_group_name_Hall '-P 2ybc'
_space_group_name_H-M_alt 'P 1 21/c 1'
_symmetry_cell_setting monoclinic
_symmetry_Int_Tables_number 14
_symmetry_space_group_name_Hall '-P 2ybc'
_symmetry_space_group_name_H-M 'P 1 21/c 1'
_atom_sites_solution_hydrogens geom
_atom_sites_solution_primary dual
_atom_sites_solution_secondary dual
_audit_conform_dict_location ftp://ftp.iucr.org/pub/cif_core.dic
_audit_conform_dict_name cif_core.dic
_audit_conform_dict_version 2.4.5
_audit_creation_date 2019-07-04T10:24:28-00:00
_audit_creation_method 'WinGX routine CIF_UPDATE'
_cell_angle_alpha 90
_cell_angle_beta 96.655(4)
_cell_angle_gamma 90
_cell_formula_units_Z 4
_cell_length_a 16.8212(12)
_cell_length_b 15.5272(11)
_cell_length_c 6.9008(5)
_cell_measurement_reflns_used 1943
_cell_measurement_temperature 100(2)
_cell_measurement_theta_max 77.14
_cell_measurement_theta_min 3.88
_cell_measurement_wavelength 1.54178
_cell_volume 1790.2(2)
_computing_cell_refinement 'APPEX3v2018.7-2 (BRUKER AXS, 2005)'
_computing_data_collection 'APPEX3v2018.7-2 (BRUKER AXS, 2005)'
_computing_data_reduction 'APPEX3v2018.7-2 (BRUKER AXS, 2005)'
_computing_molecular_graphics 'Ortep for Windows (Farrugia, 2012)'
_computing_publication_material 'WinGX publication routines (Farrugia, 2012)'
_computing_structure_refinement 'SHELXL-2018/3 (Sheldrick, 2018)'
_computing_structure_solution 'SHELXT-2018/2 (Sheldrick, 2015)'
_diffrn_ambient_temperature 100(2)
_diffrn_detector_area_resol_mean 7.3910
_diffrn_measured_fraction_theta_full 0.994
_diffrn_measured_fraction_theta_max 0.995
_diffrn_measurement_device_type 'Bruker D8 VENTURE PHOTON III-14'
_diffrn_measurement_method 'omega and phi'
_diffrn_radiation_monochromator 'Incoatec multilayer mirror'
_diffrn_radiation_probe x-ray
_diffrn_radiation_type CuK\a
_diffrn_radiation_wavelength 1.54184
_diffrn_reflns_av_R_equivalents 0.0367
_diffrn_reflns_av_unetI/netI 0.0137
_diffrn_reflns_Laue_measured_fraction_full 0.994
_diffrn_reflns_Laue_measured_fraction_max 0.995
_diffrn_reflns_limit_h_max 20
_diffrn_reflns_limit_h_min -21
_diffrn_reflns_limit_k_max 19
_diffrn_reflns_limit_k_min -19
_diffrn_reflns_limit_l_max 8
_diffrn_reflns_limit_l_min -8
_diffrn_reflns_number 65942
_diffrn_reflns_point_group_measured_fraction_full 0.994
_diffrn_reflns_point_group_measured_fraction_max 0.995
_diffrn_reflns_theta_full 67.679
_diffrn_reflns_theta_max 74.457
_diffrn_reflns_theta_min 2.645
_diffrn_source 'INCOATEC microfocus sealed tube'
_diffrn_source_type 'Incoatec I\mS 3.0'
_diffrn_standards_number 0
_exptl_absorpt_coefficient_mu 0.717
_exptl_absorpt_correction_T_max 0.8895
_exptl_absorpt_correction_T_min 0.8413
_exptl_absorpt_correction_type multi-scan
_exptl_absorpt_process_details 'BRUKER SADABS-2016/2'
_exptl_crystal_colour Colourless
_exptl_crystal_density_diffrn 1.308
_exptl_crystal_density_method 'not measured'
_exptl_crystal_description plate
_exptl_crystal_F_000 752
_exptl_crystal_size_max 0.25
_exptl_crystal_size_mid 0.20
_exptl_crystal_size_min 0.18
_refine_diff_density_max 0.297
_refine_diff_density_min -0.185
_refine_diff_density_rms 0.038
_refine_ls_extinction_method none
_refine_ls_goodness_of_fit_ref 1.024
_refine_ls_hydrogen_treatment constr
_refine_ls_matrix_type full
_refine_ls_number_constraints 0
_refine_ls_number_parameters 240
_refine_ls_number_reflns 3644
_refine_ls_number_restraints 0
_refine_ls_restrained_S_all 1.024
_refine_ls_R_factor_all 0.0351
_refine_ls_R_factor_gt 0.0345
_refine_ls_shift/su_max 0.001
_refine_ls_shift/su_mean 0
_refine_ls_structure_factor_coef Fsqd
_refine_ls_weighting_details 'w=1/[\s^2^(Fo^2^)+(0.0517P)^2^+0.7109P] where P=(Fo^2^+2Fc^2^)/3'
_refine_ls_weighting_scheme calc
_refine_ls_wR_factor_gt 0.093
_refine_ls_wR_factor_ref 0.0935
_reflns_Friedel_coverage 0
_reflns_number_gt 3551
_reflns_number_total 3644
_reflns_threshold_expression 'I > 2\s(I)'
_cod_data_source_file jo9b01961_si_003.cif
_cod_data_source_block shelx
_cod_original_sg_symbol_H-M 'P 21/c'
_cod_database_code 4037652
_shelx_estimated_absorpt_t_min 0.841
_shelx_estimated_absorpt_t_max 0.882
_shelx_shelxl_version_number 2018/3

loop_
_symmetry_equiv_pos_as_xyz
'x, y, z'
'-x, y+1/2, -z+1/2'
'-x, -y, -z'
'x, -y-1/2, z-1/2'

loop_
_atom_site_label
_atom_site_type_symbol
_atom_site_fract_x
_atom_site_fract_y
_atom_site_fract_z
_atom_site_U_iso_or_equiv
_atom_site_adp_type
_atom_site_occupancy
_atom_site_site_symmetry_order
_atom_site_calc_flag
_atom_site_refinement_flags_posn
_atom_site_refinement_flags_adp
C1 C 0.81761(6) 0.55951(6) 0.31987(14) 0.0130(2) Uani 1 1 d . .
C2 C 0.89781(6) 0.58581(6) 0.33438(14) 0.0152(2) Uani 1 1 d . .
H2 H 0.937843 0.550487 0.402608 0.018 Uiso 1 1 calc R U
C3 C 0.92006(6) 0.66213(7) 0.25153(15) 0.0177(2) Uani 1 1 d . .
H3 H 0.974762 0.678729 0.263249 0.021 Uiso 1 1 calc R U
C4 C 0.86198(7) 0.71431(7) 0.15118(15) 0.0191(2) Uani 1 1 d . .
H4 H 0.876763 0.766925 0.094882 0.023 Uiso 1 1 calc R U
C5 C 0.78248(6) 0.68918(7) 0.13376(15) 0.0178(2) Uani 1 1 d . .
H5 H 0.74288 0.724655 0.064377 0.021 Uiso 1 1 calc R U
C6 C 0.75980(6) 0.61215(6) 0.21715(14) 0.0141(2) Uani 1 1 d . .
C7 C 0.67290(6) 0.58471(6) 0.18138(14) 0.0150(2) Uani 1 1 d . .
H7 H 0.654302 0.602067 0.044046 0.018 Uiso 1 1 calc R U
C8 C 0.66388(6) 0.48795(6) 0.18640(14) 0.0146(2) Uani 1 1 d . .
C9 C 0.59985(6) 0.44981(7) 0.06963(15) 0.0184(2) Uani 1 1 d . .
H9 H 0.563613 0.485232 -0.010617 0.022 Uiso 1 1 calc R U
C10 C 0.58825(6) 0.36167(7) 0.06862(16) 0.0212(2) Uani 1 1 d . .
H10 H 0.544053 0.33676 -0.009884 0.025 Uiso 1 1 calc R U
C11 C 0.64218(6) 0.30992(7) 0.18413(16) 0.0206(2) Uani 1 1 d . .
H11 H 0.634333 0.249359 0.186917 0.025 Uiso 1 1 calc R U
C12 C 0.70723(6) 0.34670(7) 0.29490(15) 0.0172(2) Uani 1 1 d . .
H12 H 0.744366 0.310573 0.370652 0.021 Uiso 1 1 calc R U
C13 C 0.71971(6) 0.43610(6) 0.29809(14) 0.0137(2) Uani 1 1 d . .
C14 C 0.79617(6) 0.47366(6) 0.41140(14) 0.0132(2) Uani 1 1 d . .
O1 O 0.62827(5) 0.70961(5) 0.35077(12) 0.02403(19) Uani 1 1 d . .
C15 C 0.61953(6) 0.63467(7) 0.30934(15) 0.0170(2) Uani 1 1 d . .
O2 O 0.55918(5) 0.58619(5) 0.36004(12) 0.02220(19) Uani 1 1 d . .
C16 C 0.50900(7) 0.62804(8) 0.4890(2) 0.0300(3) Uani 1 1 d . .
H16A H 0.482669 0.678052 0.422933 0.045 Uiso 1 1 calc R U
H16B H 0.542044 0.646968 0.607702 0.045 Uiso 1 1 calc R U
H16C H 0.468366 0.587403 0.523674 0.045 Uiso 1 1 calc R U
C17 C 0.78834(6) 0.48442(7) 0.63840(14) 0.0158(2) Uani 1 1 d . .
C18 C 0.72241(7) 0.54999(7) 0.66488(15) 0.0211(2) Uani 1 1 d . .
H18A H 0.735115 0.604954 0.605823 0.032 Uiso 1 1 calc R U
H18B H 0.718846 0.558409 0.804355 0.032 Uiso 1 1 calc R U
H18C H 0.671082 0.528545 0.601412 0.032 Uiso 1 1 calc R U
C19 C 0.76443(7) 0.39970(7) 0.73154(16) 0.0212(2) Uani 1 1 d . .
H19A H 0.711895 0.381207 0.669197 0.032 Uiso 1 1 calc R U
H19B H 0.761874 0.408654 0.871261 0.032 Uiso 1 1 calc R U
H19C H 0.804288 0.355266 0.713525 0.032 Uiso 1 1 calc R U
C20 C 0.86607(7) 0.51870(7) 0.75233(15) 0.0196(2) Uani 1 1 d . .
H20A H 0.910331 0.479579 0.734258 0.029 Uiso 1 1 calc R U
H20B H 0.859472 0.522248 0.891353 0.029 Uiso 1 1 calc R U
H20C H 0.87786 0.576082 0.703867 0.029 Uiso 1 1 calc R U
C21 C 0.86330(6) 0.40932(6) 0.37694(15) 0.0144(2) Uani 1 1 d . .
O3 O 0.90337(5) 0.36741(5) 0.49859(11) 0.02344(19) Uani 1 1 d . .
C22 C 0.93054(7) 0.34460(8) 0.13292(18) 0.0260(3) Uani 1 1 d . .
H22A H 0.934845 0.34958 -0.007055 0.039 Uiso 1 1 calc R U
H22B H 0.914543 0.285825 0.162667 0.039 Uiso 1 1 calc R U
H22C H 0.98246 0.357651 0.206796 0.039 Uiso 1 1 calc R U
O4 O 0.87133(4) 0.40462(5) 0.18643(11) 0.01873(17) Uani 1 1 d . .

loop_
_atom_site_aniso_label
_atom_site_aniso_U_11
_atom_site_aniso_U_22
_atom_site_aniso_U_33
_atom_site_aniso_U_23
_atom_site_aniso_U_13
_atom_site_aniso_U_12
C1 0.0157(5) 0.0123(5) 0.0115(4) -0.0014(3) 0.0032(3) 0.0006(4)
C2 0.0160(5) 0.0148(5) 0.0149(5) -0.0013(4) 0.0019(4) 0.0013(4)
C3 0.0184(5) 0.0174(5) 0.0180(5) -0.0029(4) 0.0055(4) -0.0034(4)
C4 0.0268(5) 0.0139(5) 0.0176(5) 0.0013(4) 0.0063(4) -0.0025(4)
C5 0.0232(5) 0.0145(5) 0.0158(5) 0.0016(4) 0.0025(4) 0.0035(4)
C6 0.0162(5) 0.0137(5) 0.0127(4) -0.0016(3) 0.0032(4) 0.0019(4)
C7 0.0147(5) 0.0159(5) 0.0144(5) 0.0005(4) 0.0011(4) 0.0034(4)
C8 0.0134(4) 0.0168(5) 0.0142(4) -0.0019(4) 0.0040(4) 0.0012(4)
C9 0.0132(5) 0.0225(5) 0.0194(5) -0.0020(4) 0.0011(4) 0.0030(4)
C10 0.0152(5) 0.0244(6) 0.0237(5) -0.0072(4) 0.0007(4) -0.0029(4)
C11 0.0200(5) 0.0165(5) 0.0255(5) -0.0045(4) 0.0039(4) -0.0026(4)
C12 0.0173(5) 0.0157(5) 0.0187(5) -0.0002(4) 0.0026(4) 0.0003(4)
C13 0.0139(4) 0.0153(5) 0.0123(4) -0.0014(4) 0.0035(3) -0.0002(4)
C14 0.0138(4) 0.0126(5) 0.0128(4) 0.0006(3) 0.0007(3) 0.0004(4)
O1 0.0242(4) 0.0189(4) 0.0294(4) -0.0049(3) 0.0046(3) 0.0040(3)
C15 0.0151(5) 0.0189(5) 0.0167(5) 0.0001(4) -0.0002(4) 0.0043(4)
O2 0.0174(4) 0.0223(4) 0.0283(4) -0.0031(3) 0.0088(3) 0.0034(3)
C16 0.0241(6) 0.0312(6) 0.0374(7) -0.0038(5) 0.0153(5) 0.0069(5)
C17 0.0187(5) 0.0170(5) 0.0118(5) 0.0008(4) 0.0014(4) -0.0013(4)
C18 0.0247(5) 0.0249(5) 0.0144(5) -0.0016(4) 0.0049(4) 0.0030(4)
C19 0.0263(6) 0.0219(5) 0.0156(5) 0.0032(4) 0.0027(4) -0.0050(4)
C20 0.0236(5) 0.0206(5) 0.0138(5) 0.0002(4) -0.0013(4) -0.0040(4)
C21 0.0139(5) 0.0117(4) 0.0172(5) -0.0001(4) 0.0000(4) -0.0015(4)
O3 0.0240(4) 0.0217(4) 0.0234(4) 0.0039(3) -0.0029(3) 0.0073(3)
C22 0.0238(6) 0.0247(6) 0.0302(6) -0.0049(5) 0.0064(5) 0.0102(5)
O4 0.0195(4) 0.0184(4) 0.0188(4) -0.0007(3) 0.0040(3) 0.0070(3)

loop_
_atom_type_symbol
_atom_type_description
_atom_type_scat_dispersion_real
_atom_type_scat_dispersion_imag
_atom_type_scat_source
C C 0.0181 0.0091 'International Tables Vol C Tables 4.2.6.8 and 6.1.1.4'
H H 0 0 'International Tables Vol C Tables 4.2.6.8 and 6.1.1.4'
O O 0.0492 0.0322 'International Tables Vol C Tables 4.2.6.8 and 6.1.1.4'

loop_
_geom_angle_atom_site_label_1
_geom_angle_atom_site_label_2
_geom_angle_atom_site_label_3
_geom_angle
C6 C1 C2 118.21(9)
C6 C1 C14 122.21(9)
C2 C1 C14 119.56(9)
C3 C2 C1 121.55(9)
C3 C2 H2 119.2
C1 C2 H2 119.2
C2 C3 C4 119.73(10)
C2 C3 H3 120.1
C4 C3 H3 120.1
C5 C4 C3 119.65(9)
C5 C4 H4 120.2
C3 C4 H4 120.2
C4 C5 C6 120.78(10)
C4 C5 H5 119.6
C6 C5 H5 119.6
C1 C6 C5 120.08(9)
C1 C6 C7 121.28(9)
C5 C6 C7 118.51(9)
C8 C7 C6 111.93(8)
C8 C7 C15 114.90(8)
C6 C7 C15 112.37(8)
C8 C7 H7 105.6
C6 C7 H7 105.6
C15 C7 H7 105.6
C13 C8 C9 119.76(9)
C13 C8 C7 121.48(9)
C9 C8 C7 118.70(9)
C10 C9 C8 121.37(10)
C10 C9 H9 119.3
C8 C9 H9 119.3
C9 C10 C11 119.12(10)
C9 C10 H10 120.4
C11 C10 H10 120.4
C12 C11 C10 119.96(10)
C12 C11 H11 120
C10 C11 H11 120
C11 C12 C13 121.61(10)
C11 C12 H12 119.2
C13 C12 H12 119.2
C8 C13 C12 118.10(9)
C8 C13 C14 121.98(9)
C12 C13 C14 119.80(9)
C1 C14 C13 109.99(8)
C1 C14 C21 106.68(8)
C13 C14 C21 105.01(8)
C1 C14 C17 111.28(8)
C13 C14 C17 112.26(8)
C21 C14 C17 111.31(8)
O1 C15 O2 123.75(10)
O1 C15 C7 124.07(10)
O2 C15 C7 112.07(9)
C15 O2 C16 114.86(9)
O2 C16 H16A 109.5
O2 C16 H16B 109.5
H16A C16 H16B 109.5
O2 C16 H16C 109.5
H16A C16 H16C 109.5
H16B C16 H16C 109.5
C18 C17 C19 106.89(9)
C18 C17 C20 107.03(9)
C19 C17 C20 109.26(8)
C18 C17 C14 109.27(8)
C19 C17 C14 112.09(8)
C20 C17 C14 112.05(8)
C17 C18 H18A 109.5
C17 C18 H18B 109.5
H18A C18 H18B 109.5
C17 C18 H18C 109.5
H18A C18 H18C 109.5
H18B C18 H18C 109.5
C17 C19 H19A 109.5
C17 C19 H19B 109.5
H19A C19 H19B 109.5
C17 C19 H19C 109.5
H19A C19 H19C 109.5
H19B C19 H19C 109.5
C17 C20 H20A 109.5
C17 C20 H20B 109.5
H20A C20 H20B 109.5
C17 C20 H20C 109.5
H20A C20 H20C 109.5
H20B C20 H20C 109.5
O3 C21 O4 122.87(9)
O3 C21 C14 126.96(9)
O4 C21 C14 110.16(8)
O4 C22 H22A 109.5
O4 C22 H22B 109.5
H22A C22 H22B 109.5
O4 C22 H22C 109.5
H22A C22 H22C 109.5
H22B C22 H22C 109.5
C21 O4 C22 115.95(8)

loop_
_geom_bond_atom_site_label_1
_geom_bond_atom_site_label_2
_geom_bond_distance
C1 C6 1.3987(14)
C1 C2 1.4019(14)
C1 C14 1.5358(13)
C2 C3 1.3860(14)
C2 H2 0.95
C3 C4 1.3905(15)
C3 H3 0.95
C4 C5 1.3848(15)
C4 H4 0.95
C5 C6 1.3994(14)
C5 H5 0.95
C6 C7 1.5151(14)
C7 C8 1.5108(14)
C7 C15 1.5398(14)
C7 H7 1
C8 C13 1.3988(14)
C8 C9 1.3996(14)
C9 C10 1.3823(16)
C9 H9 0.95
C10 C11 1.3916(16)
C10 H10 0.95
C11 C12 1.3835(15)
C11 H11 0.95
C12 C13 1.4037(14)
C12 H12 0.95
C13 C14 1.5404(13)
C14 C21 1.5466(13)
C14 C17 1.5959(13)
O1 C15 1.2032(13)
C15 O2 1.3423(13)
O2 C16 1.4496(13)
C16 H16A 0.98
C16 H16B 0.98
C16 H16C 0.98
C17 C18 1.5319(14)
C17 C19 1.5379(14)
C17 C20 1.5405(14)
C18 H18A 0.98
C18 H18B 0.98
C18 H18C 0.98
C19 H19A 0.98
C19 H19B 0.98
C19 H19C 0.98
C20 H20A 0.98
C20 H20B 0.98
C20 H20C 0.98
C21 O3 1.2048(13)
C21 O4 1.3390(12)
C22 O4 1.4430(12)
C22 H22A 0.98
C22 H22B 0.98
C22 H22C 0.98

loop_
_geom_torsion_atom_site_label_1
_geom_torsion_atom_site_label_2
_geom_torsion_atom_site_label_3
_geom_torsion_atom_site_label_4
_geom_torsion
C6 C1 C2 C3 0.60(14)
C14 C1 C2 C3 179.03(9)
C1 C2 C3 C4 -0.05(15)
C2 C3 C4 C5 -0.48(15)
C3 C4 C5 C6 0.45(15)
C2 C1 C6 C5 -0.62(14)
C14 C1 C6 C5 -179.00(9)
C2 C1 C6 C7 175.08(9)
C14 C1 C6 C7 -3.31(14)
C4 C5 C6 C1 0.10(15)
C4 C5 C6 C7 -175.71(9)
C1 C6 C7 C8 -24.61(13)
C5 C6 C7 C8 151.16(9)
C1 C6 C7 C15 106.43(10)
C5 C6 C7 C15 -77.81(11)
C6 C7 C8 C13 28.32(13)
C15 C7 C8 C13 -101.40(11)
C6 C7 C8 C9 -148.93(9)
C15 C7 C8 C9 81.35(11)
C13 C8 C9 C10 2.99(15)
C7 C8 C9 C10 -179.71(9)
C8 C9 C10 C11 -0.97(16)
C9 C10 C11 C12 -1.29(16)
C10 C11 C12 C13 1.56(16)
C9 C8 C13 C12 -2.67(14)
C7 C8 C13 C12 -179.89(9)
C9 C8 C13 C14 173.17(9)
C7 C8 C13 C14 -4.06(14)
C11 C12 C13 C8 0.45(15)
C11 C12 C13 C14 -175.49(9)
C6 C1 C14 C13 26.94(12)
C2 C1 C14 C13 -151.43(9)
C6 C1 C14 C21 140.31(9)
C2 C1 C14 C21 -38.05(11)
C6 C1 C14 C17 -98.11(10)
C2 C1 C14 C17 83.53(11)
C8 C13 C14 C1 -23.21(12)
C12 C13 C14 C1 152.56(9)
C8 C13 C14 C21 -137.65(9)
C12 C13 C14 C21 38.12(11)
C8 C13 C14 C17 101.27(10)
C12 C13 C14 C17 -82.96(11)
C8 C7 C15 O1 166.38(10)
C6 C7 C15 O1 36.87(14)
C8 C7 C15 O2 -17.24(12)
C6 C7 C15 O2 -146.75(9)
O1 C15 O2 C16 -6.64(15)
C7 C15 O2 C16 176.97(9)
C1 C14 C17 C18 60.01(10)
C13 C14 C17 C18 -63.76(10)
C21 C14 C17 C18 178.85(8)
C1 C14 C17 C19 178.31(8)
C13 C14 C17 C19 54.54(11)
C21 C14 C17 C19 -62.85(11)
C1 C14 C17 C20 -58.44(11)
C13 C14 C17 C20 177.79(8)
C21 C14 C17 C20 60.41(11)
C1 C14 C21 O3 125.43(11)
C13 C14 C21 O3 -117.83(11)
C17 C14 C21 O3 3.87(14)
C1 C14 C21 O4 -55.40(10)
C13 C14 C21 O4 61.33(10)
C17 C14 C21 O4 -176.96(8)
O3 C21 O4 C22 1.05(14)
C14 C21 O4 C22 -178.15(8)
